data_2100374
loop_
_publ_author_name
'\'Sl\'osarek, G.'
'Kozak, M.'
'Gierszewski, J.'
'Pietraszko, A.'

_publ_section_title
;
 Structure of <i>N</i>^6^-furfurylaminopurine (kinetin)
 dihydrogenphosphate
;
_journal_coeditor_code GP5001
_journal_date_accepted 2005-08-22
_journal_date_recd_electronic 2005-03-29
_journal_issue 1
_journal_name_full 'Acta Crystallographica Section B'
_journal_page_first 102
_journal_page_last 108
_journal_paper_category FA
_journal_paper_doi 10.1107/S010876810502673X
_journal_volume 62
_journal_year 2006
_chemical_formula_sum 'C10 H12 N5 O5 P'
_chemical_formula_weight 313.22
_chemical_name_common 'Kinetin ortophospate acid'
_chemical_name_systematic
;
 ?
;
_space_group_IT_number 2
_symmetry_cell_setting triclinic
_symmetry_space_group_name_Hall '-P 1'
_symmetry_space_group_name_H-M 'P -1'
_atom_sites_solution_hydrogens geom
_atom_sites_solution_primary direct
_atom_sites_solution_secondary difmap
_audit_creation_method SHELXL-97
_cell_angle_alpha 91.41(3)
_cell_angle_beta 100.75(3)
_cell_angle_gamma 108.85(3)
_cell_formula_units_Z 4
_cell_length_a 8.9243(18)
_cell_length_b 10.720(2)
_cell_length_c 14.295(3)
_cell_measurement_reflns_used 5624
_cell_measurement_temperature 115(2)
_cell_measurement_theta_max 4.07
_cell_measurement_theta_min 1.30
_cell_volume 1266.2(5)
_computing_structure_refinement 'SHELXL-97 (Sheldrick, 1997)'
_computing_structure_solution 'SHELXS-97 (Sheldrick, 1990)'
_diffrn_ambient_temperature 115(2)
_diffrn_detector_area_resol_mean CCD
_diffrn_measured_fraction_theta_full 0.911
_diffrn_measured_fraction_theta_max 0.911
_diffrn_measurement_device_type KM4CCD
_diffrn_measurement_method CCD
_diffrn_radiation_monochromator graphite
_diffrn_radiation_source 'fine-focus sealed tube'
_diffrn_radiation_type MoK\a
_diffrn_radiation_wavelength 0.71073
_diffrn_reflns_av_R_equivalents 0.0485
_diffrn_reflns_av_sigmaI/netI 0.0452
_diffrn_reflns_limit_h_max 11
_diffrn_reflns_limit_h_min -9
_diffrn_reflns_limit_k_max 13
_diffrn_reflns_limit_k_min -14
_diffrn_reflns_limit_l_max 18
_diffrn_reflns_limit_l_min -18
_diffrn_reflns_number 11933
_diffrn_reflns_theta_full 28.13
_diffrn_reflns_theta_max 28.13
_diffrn_reflns_theta_min 2.59
_diffrn_standards_interval_count 1.2
_diffrn_standards_interval_time 30s
_exptl_absorpt_coefficient_mu 0.251
_exptl_absorpt_correction_T_max 0.982
_exptl_absorpt_correction_T_min 0.910
_exptl_absorpt_correction_type 'ANALYTICAL- CrysAlis Ver170.26'
_exptl_crystal_colour colourless
_exptl_crystal_density_diffrn 1.643
_exptl_crystal_density_method 'not measured'
_exptl_crystal_description 'thin, needle'
_exptl_crystal_F_000 648
_exptl_crystal_size_max 0.41
_exptl_crystal_size_mid 0.09
_exptl_crystal_size_min 0.09
_refine_diff_density_max 0.66
_refine_diff_density_min -0.49
_refine_ls_extinction_coef 0.00000(19)
_refine_ls_extinction_expression Fc^*^=kFc[1+0.001xFc^2^\l^3^/sin(2\q)]^-1/4^
_refine_ls_extinction_method SHELXL
_refine_ls_goodness_of_fit_ref 1.22
_refine_ls_hydrogen_treatment mixed
_refine_ls_matrix_type full
_refine_ls_number_parameters 451
_refine_ls_number_reflns 5604
_refine_ls_number_restraints 0
_refine_ls_restrained_S_all 1.210
_refine_ls_R_factor_all 0.0580
_refine_ls_R_factor_gt 0.0434
_refine_ls_shift/su_max 0.366
_refine_ls_shift/su_mean 0.034
_refine_ls_structure_factor_coef Fsqd
_refine_ls_weighting_details 'w=1/[\s^2^(Fo^2^)+(0.0400P)^2^+0.3000P] where P=(Fo^2^+2Fc^2^)/3'
_refine_ls_weighting_scheme calc
_refine_ls_wR_factor_gt 0.1072
_refine_ls_wR_factor_ref 0.119
_reflns_number_gt 5604
_reflns_number_total 5604
_reflns_threshold_expression >2sigma(I)
_cod_data_source_file gp5001.cif
_cod_data_source_block 115
_cod_depositor_comments
;
The following automatic conversions were performed:

'_refine_ls_weighting_scheme' value 'calc
w=1/[\s^2^(Fo^2^)+(0.0400P)^2^+0.3000P] where P=(Fo^2^+2Fc^2^)/3' was
changed to 'calc'. New tag '_refine_ls_weighting_details' was
created. The value of the new tag was set to
'w=1/[\s^2^(Fo^2^)+(0.0400P)^2^+0.3000P] where P=(Fo^2^+2Fc^2^)/3'.

Automatic conversion script
Id: cif_fix_values 3143 2015-03-26 13:38:13Z robertas 
;
_cod_original_cell_volume 1266.2(4)
_cod_original_sg_symbol_H-M P-1
_cod_database_code 2100374
_cod_database_fobs_code 2100374

loop_
_symmetry_equiv_pos_as_xyz
'x, y, z'
'-x, -y, -z'

loop_
_atom_site_label
_atom_site_fract_x
_atom_site_fract_y
_atom_site_fract_z
_atom_site_U_iso_or_equiv
_atom_site_adp_type
_atom_site_calc_flag
_atom_site_occupancy
_atom_site_type_symbol
P1 0.258675(17) 0.582058(14) 0.349123(11) 0.01303(4) Uani d 1 P
O14 0.32806(5) 0.49898(4) 0.42273(3) 0.01967(12) Uani d 1 O
O13 0.28265(5) 0.71693(4) 0.39431(3) 0.02124(13) Uani d 1 O
O11 0.08116(5) 0.50476(4) 0.30711(3) 0.01675(12) Uani d 1 O
O12 0.35224(5) 0.59204(4) 0.26664(3) 0.01947(12) Uani d 1 O
P2 0.744779(18) 0.580556(14) 0.348245(11) 0.01408(4) Uani d 1 P
O21 0.58020(5) 0.49509(4) 0.29008(3) 0.01659(12) Uani d 1 O
O22 0.80272(5) 0.51551(5) 0.43261(3) 0.02431(14) Uani d 1 O
O24 0.86877(5) 0.61866(4) 0.28136(3) 0.02002(12) Uani d 1 O
O23 0.72490(5) 0.71416(4) 0.38014(4) 0.02953(14) Uani d 1 O
N3A 0.43288(6) 0.93466(5) 0.33384(4) 0.01585(14) Uani d 1 N
N3B 0.92187(6) 0.94488(5) 0.34791(4) 0.01787(14) Uani d 1 N
N1B 1.06869(6) 1.05476(5) 0.23065(4) 0.01769(14) Uani d 1 N
N7A 0.45402(6) 1.26300(5) 0.37371(4) 0.01543(14) Uani d 1 N
N9A 0.34856(6) 1.07372(5) 0.43783(4) 0.01657(14) Uani d 1 N
N9B 0.84433(6) 1.09571(5) 0.44545(4) 0.01653(14) Uani d 1 N
N7B 0.95034(6) 1.27878(5) 0.38205(4) 0.01570(14) Uani d 1 N
N1A 0.57722(6) 1.04557(5) 0.21931(4) 0.01723(14) Uani d 1 N
C6B 1.06024(7) 1.17390(6) 0.25746(4) 0.01481(16) Uani d 1 C
C4B 0.91659(7) 1.06430(6) 0.37517(4) 0.01510(16) Uani d 1 C
C8B 0.86802(7) 1.22608(6) 0.44756(4) 0.01751(17) Uani d 1 C
C5A 0.48855(7) 1.16628(5) 0.32549(4) 0.01431(16) Uani d 1 C
C2A 0.51132(7) 0.93972(6) 0.26212(4) 0.01722(17) Uani d 1 C
N6B 1.12164(6) 1.27880(5) 0.21158(4) 0.01675(14) Uani d 1 N
C4A 0.42180(7) 1.05120(6) 0.36615(4) 0.01424(16) Uani d 1 C
C6A 0.56655(7) 1.16404(6) 0.24825(4) 0.01436(16) Uani d 1 C
N6A 0.62922(6) 1.27112(5) 0.20491(4) 0.01728(14) Uani d 1 N
C5B 0.98354(7) 1.17957(5) 0.33502(4) 0.01399(16) Uani d 1 C
C2B 1.00165(7) 0.95015(6) 0.27631(5) 0.01913(17) Uani d 1 C
C8A 0.37259(7) 1.20346(6) 0.43947(4) 0.01696(17) Uani d 1 C
C10A 0.68851(7) 1.26754(6) 0.11594(5) 0.02013(17) Uani d 1 C
C10B 1.18666(7) 1.27282(6) 0.12502(5) 0.01981(17) Uani d 1 C
C11A 0.55868(7) 1.25542(6) 0.03094(5) 0.02177(18) Uani d 1 C
C12B 1.03694(9) 1.35284(7) -0.01344(7) 0.0425(3) Uani d 1 C
C11B 1.06245(7) 1.25828(6) 0.03689(5) 0.02159(18) Uani d 1 C
C12A 0.53515(9) 1.35116(7) -0.01963(7) 0.0473(3) Uani d 1 C
O15A 0.43382(7) 1.14135(5) 0.00432(5) 0.0503(2) Uani d 1 O
O15B 0.94531(7) 1.14240(6) 0.00584(5) 0.0535(2) Uani d 1 O
C14B 0.84718(10) 1.16537(9) -0.07549(7) 0.0540(3) Uani d 1 C
C13B 0.89981(10) 1.28997(10) -0.08914(6) 0.0566(3) Uani d 1 C
C14A 0.33063(10) 1.16623(9) -0.07322(6) 0.0532(3) Uani d 1 C
C13A 0.38689(10) 1.28857(10) -0.09029(6) 0.0640(3) Uani d 1 C
H2A 0.5233(7) 0.8592(6) 0.2408(4) 0.0110(16) Uiso d 1 H
H7B 0.9870(8) 1.3626(7) 0.3705(5) 0.0253(19) Uiso d 1 H
H8A 0.3406(7) 1.2540(6) 0.4845(4) 0.0150(17) Uiso d 1 H
H6A 0.6136(8) 1.3398(7) 0.2234(5) 0.029(2) Uiso d 1 H
H8B 0.8343(7) 1.2759(6) 0.4905(5) 0.0183(18) Uiso d 1 H
H6B 1.1116(8) 1.3490(7) 0.2326(5) 0.0251(19) Uiso d 1 H
H7A 0.4880(8) 1.3483(7) 0.3638(5) 0.032(2) Uiso d 1 H
H0A1 0.7801(7) 1.3546(6) 0.1154(5) 0.0205(18) Uiso d 1 H
H2B 1.0154(8) 0.8652(7) 0.2542(5) 0.0261(19) Uiso d 1 H
H0B1 1.2797(7) 1.3561(6) 0.1258(5) 0.0212(18) Uiso d 1 H
H0A2 0.7278(7) 1.1911(6) 0.1140(5) 0.0195(18) Uiso d 1 H
H0B2 1.2253(8) 1.1947(6) 0.1258(5) 0.0214(18) Uiso d 1 H
H23 0.8011(11) 0.7971(9) 0.3700(7) 0.069(3) Uiso d 1 H
H9B 0.7850(10) 1.0386(8) 0.4838(6) 0.060(3) Uiso d 1 H
H12 0.4319(10) 0.5654(8) 0.2747(6) 0.055(3) Uiso d 1 H
H24 0.9400(10) 0.5833(9) 0.2888(7) 0.060(3) Uiso d 1 H
H14 0.2752(12) 0.4929(10) 0.4816(8) 0.089(4) Uiso d 1 H
H3A 0.3782(10) 0.8473(9) 0.3583(7) 0.064(3) Uiso d 1 H
H13B 0.8728(12) 1.3363(10) -0.1376(8) 0.092(4) Uiso d 1 H
H14B 0.7532(18) 1.0813(15) -0.1039(11) 0.172(6) Uiso d 1 H
H14A 0.2238(17) 1.0805(14) -0.0982(11) 0.158(6) Uiso d 1 H
H13A 0.3651(14) 1.3354(12) -0.1355(9) 0.117(5) Uiso d 1 H
H12B 1.0680(7) 1.3898(6) -0.0113(4) 0.0087(16) Uiso d 1 H
H12A 0.5684(7) 1.3891(6) -0.0180(4) 0.0115(17) Uiso d 1 H

loop_
_atom_site_aniso_label
_atom_site_aniso_U_11
_atom_site_aniso_U_22
_atom_site_aniso_U_33
_atom_site_aniso_U_12
_atom_site_aniso_U_13
_atom_site_aniso_U_23
P1 0.01350(6) 0.01263(6) 0.01499(7) 0.00548(5) 0.00555(6) 0.00389(5)
O14 0.02151(19) 0.02299(19) 0.0185(2) 0.01141(15) 0.00591(17) 0.00805(16)
O13 0.0273(2) 0.01304(18) 0.0242(2) 0.00408(16) 0.01210(18) 0.00252(16)
O11 0.01348(17) 0.01445(17) 0.0242(2) 0.00509(14) 0.00728(16) 0.00461(16)
O12 0.01777(17) 0.02859(19) 0.0192(2) 0.01389(14) 0.00916(16) 0.01052(17)
P2 0.01436(6) 0.01412(6) 0.01535(7) 0.00466(5) 0.00686(6) 0.00318(5)
O21 0.01500(17) 0.01529(17) 0.0214(2) 0.00665(14) 0.00557(16) 0.00247(16)
O22 0.0219(2) 0.0347(2) 0.0159(2) 0.00824(17) 0.00417(18) 0.00906(18)
O24 0.01831(17) 0.02614(19) 0.0237(2) 0.01304(15) 0.01243(16) 0.01285(17)
O23 0.0344(2) 0.01376(19) 0.0433(3) 0.00213(17) 0.02606(19) -0.00167(18)
N3A 0.0169(2) 0.0127(2) 0.0175(2) 0.00391(17) 0.0040(2) 0.00284(18)
N3B 0.0181(2) 0.0149(2) 0.0210(3) 0.00554(17) 0.0047(2) 0.00347(19)
N1B 0.0183(2) 0.0167(2) 0.0194(2) 0.00610(17) 0.0064(2) 0.00202(19)
N7A 0.0158(2) 0.0140(2) 0.0170(2) 0.00489(17) 0.00438(19) 0.00234(18)
N9A 0.0158(2) 0.0175(2) 0.0157(2) 0.00429(18) 0.0036(2) 0.00273(19)
N9B 0.0166(2) 0.0171(2) 0.0163(2) 0.00507(18) 0.0048(2) 0.00468(19)
N7B 0.0158(2) 0.0134(2) 0.0180(2) 0.00418(17) 0.0046(2) 0.00327(19)
N1A 0.0177(2) 0.0165(2) 0.0188(2) 0.00633(17) 0.0057(2) 0.00331(19)
C6B 0.0123(2) 0.0160(2) 0.0142(3) 0.0031(2) 0.0010(2) 0.0016(2)
C4B 0.0105(2) 0.0174(2) 0.0156(3) 0.0029(2) 0.0013(2) 0.0026(2)
C8B 0.0151(3) 0.0193(3) 0.0174(3) 0.0047(2) 0.0032(2) 0.0026(2)
C5A 0.0123(2) 0.0146(2) 0.0153(3) 0.00459(19) 0.0009(2) 0.0008(2)
C2A 0.0184(3) 0.0155(2) 0.0185(3) 0.0070(2) 0.0031(2) 0.0011(2)
N6B 0.0187(2) 0.0148(2) 0.0171(2) 0.00480(17) 0.0062(2) 0.00155(19)
C4A 0.0110(2) 0.0148(2) 0.0150(3) 0.00363(19) -0.0008(2) 0.0024(2)
C6A 0.0098(2) 0.0174(2) 0.0153(3) 0.00452(19) 0.0012(2) 0.0021(2)
N6A 0.0192(2) 0.0166(2) 0.0172(2) 0.00573(18) 0.0068(2) 0.00307(19)
C5B 0.0116(2) 0.0140(2) 0.0157(3) 0.00437(19) 0.0009(2) 0.0016(2)
C2B 0.0207(3) 0.0156(2) 0.0217(3) 0.0071(2) 0.0040(2) 0.0027(2)
C8A 0.0148(3) 0.0182(3) 0.0173(3) 0.0043(2) 0.0037(2) 0.0029(2)
C10A 0.0213(3) 0.0217(3) 0.0210(3) 0.0078(2) 0.0114(2) 0.0080(2)
C10B 0.0195(3) 0.0226(3) 0.0201(3) 0.0072(2) 0.0102(2) 0.0063(2)
C11A 0.0250(3) 0.0251(3) 0.0200(3) 0.0105(2) 0.0121(2) 0.0036(2)
C12B 0.0310(4) 0.0248(3) 0.0734(6) 0.0118(3) 0.0077(4) 0.0251(3)
C11B 0.0220(3) 0.0277(3) 0.0192(3) 0.0100(2) 0.0113(2) 0.0021(2)
C12A 0.0367(4) 0.0331(3) 0.0849(6) 0.0192(3) 0.0252(4) 0.0396(3)
O15A 0.0471(3) 0.0360(3) 0.0597(4) 0.0157(2) -0.0112(3) 0.0003(3)
O15B 0.0467(3) 0.0369(3) 0.0658(4) 0.0137(2) -0.0142(3) 0.0024(3)
C14B 0.0477(4) 0.0687(4) 0.0461(5) 0.0385(3) -0.0196(4) -0.0238(4)
C13B 0.0565(4) 0.1079(5) 0.0352(4) 0.0586(3) 0.0212(3) 0.0402(4)
C14A 0.0526(4) 0.0759(4) 0.0373(4) 0.0460(3) -0.0163(4) -0.0236(4)
C13A 0.0736(4) 0.1233(5) 0.0395(4) 0.0781(3) 0.0330(3) 0.0487(4)

loop_
_atom_type_symbol
_atom_type_description
_atom_type_scat_dispersion_real
_atom_type_scat_dispersion_imag
_atom_type_scat_source
C C 0.0033 0.0016 'International Tables Vol C Tables 4.2.6.8 and 6.1.1.4'
H H 0.0000 0.0000 'International Tables Vol C Tables 4.2.6.8 and 6.1.1.4'
N N 0.0061 0.0033 'International Tables Vol C Tables 4.2.6.8 and 6.1.1.4'
O O 0.0106 0.0060 'International Tables Vol C Tables 4.2.6.8 and 6.1.1.4'
P P 0.1023 0.0942 'International Tables Vol C Tables 4.2.6.8 and 6.1.1.4'

loop_
_geom_angle_atom_site_label_1
_geom_angle_atom_site_label_2
_geom_angle_atom_site_label_3
_geom_angle_site_symmetry_1
_geom_angle_site_symmetry_3
_geom_angle
O13 P1 O11 . . 112.52(4)
O13 P1 O12 . . 111.07(4)
O11 P1 O12 . . 107.23(3)
O13 P1 O14 . . 111.05(3)
O11 P1 O14 . . 109.00(4)
O12 P1 O14 . . 105.68(3)
P1 O14 O12 . . 37.04(2)
P1 O14 O11 . . 35.02(2)
O12 O14 O11 . . 59.47(3)
P1 O14 O13 . . 33.69(2)
O12 O14 O13 . . 60.37(3)
O11 O14 O13 . . 59.93(3)
P1 O14 O22 . 2_666 109.50(3)
O12 O14 O22 . 2_666 146.45(3)
O11 O14 O22 . 2_666 94.15(3)
O13 O14 O22 . 2_666 89.30(3)
P1 O14 O21 . . 88.04(3)
O12 O14 O21 . . 51.09(2)
O11 O14 O21 . . 104.24(3)
O13 O14 O21 . . 102.87(3)
O22 O14 O21 2_666 . 161.27(2)
P1 O14 O14 . 2_666 143.00(3)
O12 O14 O14 . 2_666 118.83(3)
O11 O14 O14 . 2_666 178.00(2)
O13 O14 O14 . 2_666 118.52(4)
O22 O14 O14 2_666 2_666 87.04(3)
O21 O14 O14 . 2_666 74.69(2)
P1 O14 H14 . . 109.7(6)
O12 O14 H14 . . 146.7(6)
O11 O14 H14 . . 94.4(6)
O13 O14 H14 . . 89.5(6)
O22 O14 H14 2_666 . 0.2(6)
O21 O14 H14 . . 161.0(6)
O14 O14 H14 2_666 . 86.8(6)
P1 O13 O11 . . 34.04(2)
P1 O13 O12 . . 35.14(2)
O11 O13 O12 . . 58.97(3)
P1 O13 O14 . . 35.26(2)
O11 O13 O14 . . 59.80(3)
O12 O13 O14 . . 58.97(3)
P1 O13 N3A . . 124.73(3)
O11 O13 N3A . . 131.51(3)
O12 O13 N3A . . 89.73(3)
O14 O13 N3A . . 136.37(3)
P1 O11 O12 . . 36.77(2)
P1 O11 O14 . . 35.99(2)
O12 O11 O14 . . 59.64(3)
P1 O11 O13 . . 33.43(2)
O12 O11 O13 . . 60.54(3)
O14 O11 O13 . . 60.27(3)
P1 O11 O24 . 1_455 121.32(3)
O12 O11 O24 . 1_455 125.05(3)
O14 O11 O24 . 1_455 142.57(3)
O13 O11 O24 . 1_455 88.74(3)
P1 O11 N7B . 1_445 116.69(4)
O12 O11 N7B . 1_445 128.57(3)
O14 O11 N7B . 1_445 80.85(4)
O13 O11 N7B . 1_445 127.33(3)
O24 O11 N7B 1_455 1_445 106.37(3)
P1 O11 O22 . 1_455 118.57(3)
O12 O11 O22 . 1_455 152.84(2)
O14 O11 O22 . 1_455 108.12(3)
O13 O11 O22 . 1_455 92.30(3)
O24 O11 O22 1_455 1_455 48.52(2)
N7B O11 O22 1_445 1_455 66.09(3)
P1 O12 O11 . . 36.01(2)
P1 O12 O14 . . 37.29(2)
O11 O12 O14 . . 60.89(3)
P1 O12 O13 . . 33.80(2)
O11 O12 O13 . . 60.49(3)
O14 O12 O13 . . 60.66(2)
P1 O12 O21 . . 116.57(3)
O11 O12 O21 . . 129.38(3)
O14 O12 O21 . . 79.40(3)
O13 O12 O21 . . 125.84(3)
P1 O12 O23 . . 102.03(3)
O11 O12 O23 . . 137.44(3)
O14 O12 O23 . . 79.91(3)
O13 O12 O23 . . 87.08(3)
O21 O12 O23 . . 48.86(2)
P1 O12 H12 . . 117.8(6)
O11 O12 H12 . . 132.8(6)
O14 O12 H12 . . 81.0(6)
O13 O12 H12 . . 124.5(6)
O21 O12 H12 . . 3.9(5)
O23 O12 H12 . . 45.4(5)
O22 P2 O21 . . 112.57(4)
O22 P2 O24 . . 111.85(3)
O21 P2 O24 . . 109.34(3)
O22 P2 O23 . . 111.44(4)
O21 P2 O23 . . 106.21(4)
O24 P2 O23 . . 105.02(4)
P2 O21 O23 . . 37.47(3)
P2 O21 O24 . . 35.77(2)
O23 O21 O24 . . 59.60(3)
P2 O21 O22 . . 33.40(2)
O23 O21 O22 . . 61.05(3)
O24 O21 O22 . . 60.46(3)
P2 O21 O12 . . 117.87(3)
O23 O21 O12 . . 80.40(3)
O24 O21 O12 . . 125.22(3)
O22 O21 O12 . . 130.72(3)
P2 O21 O14 . . 104.89(3)
O23 O21 O14 . . 80.61(3)
O24 O21 O14 . . 138.76(3)
O22 O21 O14 . . 92.30(3)
O12 O21 O14 . . 49.51(2)
P2 O22 O21 . . 34.03(2)
P2 O22 O24 . . 34.81(2)
O21 O22 O24 . . 59.75(3)
P2 O22 O23 . . 35.12(2)
O21 O22 O23 . . 58.62(3)
O24 O22 O23 . . 58.58(3)
P2 O22 O14 . 2_666 119.28(3)
O21 O22 O14 . 2_666 105.58(3)
O24 O22 O14 . 2_666 151.27(3)
O23 O22 O14 . 2_666 92.76(3)
P2 O22 O11 . 1_655 82.78(3)
O21 O22 O11 . 1_655 96.04(3)
O24 O22 O11 . 1_655 48.83(2)
O23 O22 O11 . 1_655 104.68(3)
O14 O22 O11 2_666 1_655 157.25(2)
P2 O24 O23 . . 37.61(2)
P2 O24 O21 . . 34.90(2)
O23 O24 O21 . . 59.34(3)
P2 O24 O22 . . 33.34(2)
O23 O24 O22 . . 60.72(3)
O21 O24 O22 . . 59.79(3)
P2 O24 O11 . 1_655 114.79(3)
O23 O24 O11 . 1_655 137.83(3)
O21 O24 O11 . 1_655 120.77(3)
O22 O24 O11 . 1_655 82.65(3)
P2 O24 H24 . . 116.6(6)
O23 O24 H24 . . 138.8(7)
O21 O24 H24 . . 122.5(6)
O22 O24 H24 . . 84.3(7)
O11 O24 H24 1_655 . 1.9(6)
P2 O23 O21 . . 36.323(19)
P2 O23 O24 . . 37.37(2)
O21 O23 O24 . . 61.06(3)
P2 O23 O22 . . 33.436(19)
O21 O23 O22 . . 60.33(3)
O24 O23 O22 . . 60.70(3)
P2 O23 N3B . . 121.70(3)
O21 O23 N3B . . 136.80(3)
O24 O23 N3B . . 84.93(3)
O22 O23 N3B . . 126.66(3)
P2 O23 O12 . . 87.06(4)
O21 O23 O12 . . 50.74(3)
O24 O23 O12 . . 102.74(3)
O22 O23 O12 . . 104.97(3)
N3B O23 O12 . . 122.62(3)
P2 O23 H23 . . 120.1(6)
O21 O23 H23 . . 137.2(6)
O24 O23 H23 . . 83.6(6)
O22 O23 H23 . . 124.0(6)
N3B O23 H23 . . 2.8(6)
O12 O23 H23 . . 125.3(6)
C2A N3A C4A . . 116.21(6)
C2A N3A O13 . . 122.42(5)
C4A N3A O13 . . 120.97(5)
C2A N3A H3A . . 120.8(6)
C4A N3A H3A . . 122.8(6)
O13 N3A H3A . . 2.7(6)
C2B N3B C4B . . 112.16(6)
C2B N3B O23 . . 119.03(5)
C4B N3B O23 . . 125.67(5)
C2B N1B C6B . . 118.90(6)
C8A N7A C5A . . 106.47(5)
C8A N7A H7A . . 129.2(5)
C5A N7A H7A . . 124.1(5)
C8A N9A C4A . . 103.38(6)
C8B N9B C4B . . 107.65(6)
C8B N9B H9B . . 124.4(6)
C4B N9B H9B . . 127.9(6)
C8B N7B C5B . . 108.27(5)
C8B N7B O11 . 1_665 144.04(5)
C5B N7B O11 . 1_665 107.68(4)
C8B N7B H7B . . 128.8(5)
C5B N7B H7B . . 122.8(5)
O11 N7B H7B 1_665 . 15.4(5)
C2A N1A C6A . . 119.12(6)
N6B C6B N1B . . 120.24(6)
N6B C6B C5B . . 122.88(6)
N1B C6B C5B . . 116.88(6)
N3B C4B C5B . . 124.80(6)
N3B C4B N9B . . 128.06(6)
C5B C4B N9B . . 107.14(6)
N7B C8B N9B . . 110.11(6)
N7B C8B H8B . . 123.6(4)
N9B C8B H8B . . 126.2(4)
N7A C5A C4A . . 105.32(6)
N7A C5A C6A . . 134.31(6)
C4A C5A C6A . . 120.32(6)
N1A C2A N3A . . 126.67(6)
N1A C2A H2A . . 116.6(4)
N3A C2A H2A . . 116.7(4)
C6B N6B C10B . . 123.87(6)
C6B N6B H6B . . 114.4(5)
C10B N6B H6B . . 121.4(5)
N3A C4A N9A . . 128.19(6)
N3A C4A C5A . . 120.54(6)
N9A C4A C5A . . 111.27(6)
N6A C6A N1A . . 120.06(6)
N6A C6A C5A . . 122.84(6)
N1A C6A C5A . . 117.09(6)
C6A N6A C10A . . 123.58(6)
C6A N6A H6A . . 115.7(5)
C10A N6A H6A . . 119.3(5)
C4B C5B N7B . . 106.83(6)
C4B C5B C6B . . 118.72(6)
N7B C5B C6B . . 134.38(6)
N1B C2B N3B . . 128.47(6)
N1B C2B H2B . . 114.8(4)
N3B C2B H2B . . 116.7(4)
N9A C8A N7A . . 113.55(6)
N9A C8A H8A . . 125.4(4)
N7A C8A H8A . . 120.9(4)
N6A C10A C11A . . 111.07(6)
N6A C10A O15A . . 100.41(5)
C11A C10A O15A . . 27.89(3)
N6A C10A H0A1 . . 108.6(4)
C11A C10A H0A1 . . 107.7(4)
O15A C10A H0A1 . . 135.0(4)
N6A C10A H0A2 . . 108.2(4)
C11A C10A H0A2 . . 110.2(3)
O15A C10A H0A2 . . 90.8(3)
H0A1 C10A H0A2 . . 110.9(5)
N6B C10B C11B . . 111.70(6)
N6B C10B O15B . . 102.89(4)
C11B C10B O15B . . 27.64(3)
N6B C10B H0B1 . . 109.0(4)
C11B C10B H0B1 . . 109.2(4)
O15B C10B H0B1 . . 135.3(4)
N6B C10B H0B2 . . 108.1(4)
C11B C10B H0B2 . . 109.3(3)
O15B C10B H0B2 . . 88.6(3)
H0B1 C10B H0B2 . . 109.7(6)
C12A C11A O15A . . 110.97(6)
C12A C11A C10A . . 127.35(6)
O15A C11A C10A . . 121.11(7)
C11B C12B C13B . . 106.35(7)
C11B C12B O15B . . 35.06(4)
C13B C12B O15B . . 71.46(6)
C11B C12B H12B . . 124.8(9)
C13B C12B H12B . . 127.4(9)
O15B C12B H12B . . 159.3(9)
C12B C11B O15B . . 110.70(6)
C12B C11B C10B . . 127.30(6)
O15B C11B C10B . . 121.47(7)
C11A C12A C13A . . 105.37(7)
C11A C12A O15A . . 34.96(4)
C13A C12A O15A . . 70.52(6)
C11A C12A H12A . . 125.1(9)
C13A C12A H12A . . 128.7(9)
O15A C12A H12A . . 159.8(9)
C11A O15A C14A . . 106.30(7)
C11A O15A C13A . . 72.66(5)
C14A O15A C13A . . 33.66(5)
C11A O15A C12A . . 34.07(4)
C14A O15A C12A . . 72.33(6)
C13A O15A C12A . . 38.67(4)
C11A O15A C10A . . 31.00(4)
C14A O15A C10A . . 137.21(5)
C13A O15A C10A . . 103.55(4)
C12A O15A C10A . . 64.88(4)
C11B O15B C14B . . 106.30(7)
C11B O15B C12B . . 34.24(4)
C14B O15B C12B . . 72.20(6)
C11B O15B C13B . . 72.41(5)
C14B O15B C13B . . 33.93(5)
C12B O15B C13B . . 38.28(4)
C11B O15B C10B . . 30.90(4)
C14B O15B C10B . . 137.16(5)
C12B O15B C10B . . 64.97(4)
C13B O15B C10B . . 103.23(4)
C13B C14B O15B . . 109.13(7)
C13B C14B H14B . . 139.2(9)
O15B C14B H14B . . 111.6(9)
C14B C13B C12B . . 107.20(9)
C14B C13B O15B . . 36.94(5)
C12B C13B O15B . . 70.26(6)
C14B C13B H13B . . 132.4(6)
C12B C13B H13B . . 120.0(6)
O15B C13B H13B . . 168.1(7)
C13A C14A O15A . . 109.63(7)
C13A C14A H14A . . 138.5(8)
O15A C14A H14A . . 111.7(8)
C14A C13A C12A . . 107.52(9)
C14A C13A O15A . . 36.72(5)
C12A C13A O15A . . 70.80(6)
C14A C13A H13A . . 135.7(7)
C12A C13A H13A . . 116.1(7)
O15A C13A H13A . . 169.7(8)

loop_
_geom_bond_atom_site_label_1
_geom_bond_atom_site_label_2
_geom_bond_site_symmetry_2
_geom_bond_distance
P1 O13 . 1.5020(6)
P1 O11 . 1.5262(7)
P1 O12 . 1.5540(6)
P1 O14 . 1.5630(7)
O14 O12 . 2.4840(9)
O14 O11 . 2.5150(10)
O14 O13 . 2.5268(8)
O14 O22 2_666 2.5420(9)
O14 O21 . 3.2107(11)
O14 O14 2_666 3.4241(14)
O14 H14 . 1.033(11)
O13 O11 . 2.5182(13)
O13 O12 . 2.5196(9)
O13 N3A . 2.5499(11)
O11 O12 . 2.4797(9)
O11 O24 1_455 2.5449(9)
O11 N7B 1_445 2.6732(11)
O11 O22 1_455 3.3532(11)
O12 O21 . 2.5417(9)
O12 O23 . 3.2367(14)
O12 H12 . 0.838(10)
P2 O22 . 1.4999(7)
P2 O21 . 1.5249(8)
P2 O24 . 1.5579(7)
P2 O23 . 1.5661(6)
O21 O23 . 2.4720(12)
O21 O24 . 2.5151(10)
O21 O22 . 2.5160(11)
O22 O24 . 2.5331(10)
O22 O23 . 2.5337(9)
O22 O14 2_666 2.5420(9)
O22 O11 1_655 3.3532(11)
O24 O23 . 2.4788(10)
O24 O11 1_655 2.5449(9)
O24 H24 . 0.832(10)
O23 N3B . 2.6397(11)
O23 H23 . 0.963(9)
N3A C2A . 1.3379(9)
N3A C4A . 1.3610(9)
N3A H3A . 1.011(9)
N3B C2B . 1.3440(10)
N3B C4B . 1.3469(9)
N1B C2B . 1.3377(9)
N1B C6B . 1.3538(9)
N7A C8A . 1.3430(9)
N7A C5A . 1.3768(9)
N7A H7A . 0.889(7)
N9A C8A . 1.3359(9)
N9A C4A . 1.3692(9)
N9B C8B . 1.3429(9)
N9B C4B . 1.3798(9)
N9B H9B . 0.933(9)
N7B C8B . 1.3229(9)
N7B C5B . 1.3833(9)
N7B O11 1_665 2.6732(11)
N7B H7B . 0.883(7)
N1A C2A . 1.3210(9)
N1A C6A . 1.3639(9)
C6B N6B . 1.3293(9)
C6B C5B . 1.4171(10)
C4B C5B . 1.3780(9)
C8B H8B . 0.954(7)
C5A C4A . 1.3799(9)
C5A C6A . 1.4144(10)
C2A H2A . 0.953(7)
N6B C10B . 1.4695(10)
N6B H6B . 0.841(7)
C6A N6A . 1.3280(9)
N6A C10A . 1.4699(9)
N6A H6A . 0.838(8)
C2B H2B . 1.008(8)
C8A H8A . 0.970(7)
C10A C11A . 1.4851(10)
C10A O15A . 2.4690(14)
C10A H0A1 . 1.025(6)
C10A H0A2 . 0.992(7)
C10B C11B . 1.4826(10)
C10B O15B . 2.4626(14)
C10B H0B1 . 1.002(6)
C10B H0B2 . 1.003(7)
C11A C12A . 1.3187(12)
C11A O15A . 1.3491(9)
C12B C11B . 1.3117(11)
C12B C13B . 1.4352(12)
C12B O15B . 2.1809(11)
C12B H12B . 0.400(5)
C11B O15B . 1.3393(9)
C12A C13A . 1.4545(13)
C12A O15A . 2.1983(11)
C12A H12A . 0.416(6)
O15A C14A . 1.3929(12)
O15A C13A . 2.1945(13)
O15B C14B . 1.3974(12)
O15B C13B . 2.1967(13)
C14B C13B . 1.2978(14)
C14B H14B . 1.024(13)
C13B H13B . 0.904(11)
C14A C13A . 1.2913(14)
C14A H14A . 1.082(12)
C13A H13A . 0.860(13)

loop_
_geom_hbond_atom_site_label_D
_geom_hbond_atom_site_label_H
_geom_hbond_atom_site_label_A
_geom_hbond_site_symmetry_A
_geom_hbond_distance_DH
_geom_hbond_distance_HA
_geom_hbond_distance_DA
_geom_hbond_angle_DHA
N7B H7B O11 1_665 0.883(7) 1.837(7) 2.6732(11) 157.3(7)
N6A H6A O21 1_565 0.838(8) 2.029(8) 2.8586(10) 170.5(7)
N6B H6B O11 1_665 0.841(7) 2.076(8) 2.9068(10) 169.4(7)
N7A H7A O21 1_565 0.889(7) 1.958(7) 2.7794(11) 153.0(7)
O23 H23 N3B . 0.963(9) 1.679(9) 2.6397(11) 175.6(9)
N9B H9B N9A 2_676 0.933(9) 1.940(9) 2.8716(12) 176.1(9)
O12 H12 O21 . 0.838(10) 1.707(10) 2.5417(9) 174.1(8)
O24 H24 O11 1_655 0.832(10) 1.714(10) 2.5449(9) 177.2(9)
O14 H14 O22 2_666 1.033(11) 1.509(11) 2.5420(9) 179.6(9)
N3A H3A O13 . 1.011(9) 1.541(9) 2.5499(11) 175.5(9)

loop_
_geom_torsion_atom_site_label_1
_geom_torsion_atom_site_label_2
_geom_torsion_atom_site_label_3
_geom_torsion_atom_site_label_4
_geom_torsion_site_symmetry_1
_geom_torsion_site_symmetry_4
_geom_torsion
O13 P1 O14 O12 . . -120.53(4)
O11 P1 O14 O12 . . 114.96(4)
O13 P1 O14 O11 . . 124.51(4)
O12 P1 O14 O11 . . -114.96(4)
O11 P1 O14 O13 . . -124.51(4)
O12 P1 O14 O13 . . 120.53(4)
O13 P1 O14 O22 . 2_666 56.34(4)
O11 P1 O14 O22 . 2_666 -68.18(4)
O12 P1 O14 O22 . 2_666 176.87(2)
O13 P1 O14 O21 . . -116.95(3)
O11 P1 O14 O21 . . 118.54(3)
O12 P1 O14 O21 . . 3.585(19)
O13 P1 O14 O14 . 2_666 -55.93(7)
O11 P1 O14 O14 . 2_666 179.56(5)
O12 P1 O14 O14 . 2_666 64.61(6)
O12 P1 O13 O11 . . 120.22(4)
O14 P1 O13 O11 . . -122.49(4)
O11 P1 O13 O12 . . -120.22(4)
O14 P1 O13 O12 . . 117.29(4)
O11 P1 O13 O14 . . 122.49(4)
O12 P1 O13 O14 . . -117.29(4)
O11 P1 O13 N3A . . -114.48(4)
O12 P1 O13 N3A . . 5.74(4)
O14 P1 O13 N3A . . 123.03(4)
O12 O14 O13 P1 . . 36.64(2)
O11 O14 O13 P1 . . -33.12(3)
O22 O14 O13 P1 2_666 . -128.31(3)
O21 O14 O13 P1 . . 66.05(3)
O14 O14 O13 P1 2_666 . 145.44(4)
P1 O14 O13 O11 . . 33.12(3)
O12 O14 O13 O11 . . 69.76(3)
O22 O14 O13 O11 2_666 . -95.20(3)
O21 O14 O13 O11 . . 99.16(3)
O14 O14 O13 O11 2_666 . 178.56(3)
P1 O14 O13 O12 . . -36.64(2)
O11 O14 O13 O12 . . -69.76(3)
O22 O14 O13 O12 2_666 . -164.96(2)
O21 O14 O13 O12 . . 29.40(2)
O14 O14 O13 O12 2_666 . 108.79(4)
P1 O14 O13 N3A . . -86.94(5)
O12 O14 O13 N3A . . -50.29(4)
O11 O14 O13 N3A . . -120.05(4)
O22 O14 O13 N3A 2_666 . 144.75(4)
O21 O14 O13 N3A . . -20.89(4)
O14 O14 O13 N3A 2_666 . 58.50(5)
O13 P1 O11 O12 . . 122.41(4)
O14 P1 O11 O12 . . -113.95(4)
O13 P1 O11 O14 . . -123.64(4)
O12 P1 O11 O14 . . 113.95(4)
O12 P1 O11 O13 . . -122.41(4)
O14 P1 O11 O13 . . 123.64(4)
O13 P1 O11 O24 . 1_455 14.43(4)
O12 P1 O11 O24 . 1_455 -107.98(4)
O14 P1 O11 O24 . 1_455 138.07(3)
O13 P1 O11 N7B . 1_445 -118.05(3)
O12 P1 O11 N7B . 1_445 119.54(4)
O14 P1 O11 N7B . 1_445 5.59(4)
O13 P1 O11 O22 . 1_455 -42.11(4)
O12 P1 O11 O22 . 1_455 -164.52(3)
O14 P1 O11 O22 . 1_455 81.53(4)
O12 O14 O11 P1 . . -39.34(3)
O13 O14 O11 P1 . . 31.89(2)
O22 O14 O11 P1 2_666 . 118.67(4)
O21 O14 O11 P1 . . -64.93(4)
O14 O14 O11 P1 2_666 . -7.6(8)
P1 O14 O11 O12 . . 39.34(3)
O13 O14 O11 O12 . . 71.23(3)
O22 O14 O11 O12 2_666 . 158.01(2)
O21 O14 O11 O12 . . -25.59(2)
O14 O14 O11 O12 2_666 . 31.8(8)
P1 O14 O11 O13 . . -31.89(2)
O12 O14 O11 O13 . . -71.23(3)
O22 O14 O11 O13 2_666 . 86.79(4)
O21 O14 O11 O13 . . -96.81(4)
O14 O14 O11 O13 2_666 . -39.5(8)
P1 O14 O11 O24 . 1_455 -69.92(4)
O12 O14 O11 O24 . 1_455 -109.26(4)
O13 O14 O11 O24 . 1_455 -38.03(4)
O22 O14 O11 O24 2_666 1_455 48.75(4)
O21 O14 O11 O24 . 1_455 -134.85(4)
O14 O14 O11 O24 2_666 1_455 -77.5(8)
P1 O14 O11 N7B . 1_445 -174.95(3)
O12 O14 O11 N7B . 1_445 145.71(3)
O13 O14 O11 N7B . 1_445 -143.06(3)
O22 O14 O11 N7B 2_666 1_445 -56.28(3)
O21 O14 O11 N7B . 1_445 120.12(3)
O14 O14 O11 N7B 2_666 1_445 177.5(8)
P1 O14 O11 O22 . 1_455 -113.94(4)
O12 O14 O11 O22 . 1_455 -153.28(2)
O13 O14 O11 O22 . 1_455 -82.06(4)
O22 O14 O11 O22 2_666 1_455 4.73(3)
O21 O14 O11 O22 . 1_455 -178.869(15)
O14 O14 O11 O22 2_666 1_455 -121.5(8)
O12 O13 O11 P1 . . 35.48(3)
O14 O13 O11 P1 . . -34.29(3)
N3A O13 O11 P1 . . 92.82(5)
P1 O13 O11 O12 . . -35.48(3)
O14 O13 O11 O12 . . -69.77(3)
N3A O13 O11 O12 . . 57.34(4)
P1 O13 O11 O14 . . 34.29(3)
O12 O13 O11 O14 . . 69.77(3)
N3A O13 O11 O14 . . 127.11(4)
P1 O13 O11 O24 . 1_455 -167.71(3)
O12 O13 O11 O24 . 1_455 -132.23(3)
O14 O13 O11 O24 . 1_455 158.00(2)
N3A O13 O11 O24 . 1_455 -74.89(4)
P1 O13 O11 N7B . 1_445 82.55(4)
O12 O13 O11 N7B . 1_445 118.02(4)
O14 O13 O11 N7B . 1_445 48.26(3)
N3A O13 O11 N7B . 1_445 175.36(3)
P1 O13 O11 O22 . 1_455 143.89(3)
O12 O13 O11 O22 . 1_455 179.37(2)
O14 O13 O11 O22 . 1_455 109.60(3)
N3A O13 O11 O22 . 1_455 -123.29(4)
O13 P1 O12 O11 . . -123.31(4)
O14 P1 O12 O11 . . 116.17(3)
O13 P1 O12 O14 . . 120.52(4)
O11 P1 O12 O14 . . -116.17(3)
O11 P1 O12 O13 . . 123.31(4)
O14 P1 O12 O13 . . -120.52(4)
O13 P1 O12 O21 . . 115.46(4)
O11 P1 O12 O21 . . -121.23(3)
O14 P1 O12 O21 . . -5.06(3)
O13 P1 O12 O23 . . 65.66(4)
O11 P1 O12 O23 . . -171.02(2)
O14 P1 O12 O23 . . -54.85(3)
O14 O11 O12 P1 . . -38.49(2)
O13 O11 O12 P1 . . 32.29(3)
O24 O11 O12 P1 1_455 . 97.01(4)
N7B O11 O12 P1 1_445 . -83.84(4)
O22 O11 O12 P1 1_455 . 30.90(5)
P1 O11 O12 O14 . . 38.49(2)
O13 O11 O12 O14 . . 70.78(3)
O24 O11 O12 O14 1_455 . 135.50(4)
N7B O11 O12 O14 1_445 . -45.35(3)
O22 O11 O12 O14 1_455 . 69.39(5)
P1 O11 O12 O13 . . -32.29(3)
O14 O11 O12 O13 . . -70.78(3)
O24 O11 O12 O13 1_455 . 64.72(3)
N7B O11 O12 O13 1_445 . -116.12(3)
O22 O11 O12 O13 1_455 . -1.39(5)
P1 O11 O12 O21 . . 81.65(4)
O14 O11 O12 O21 . . 43.16(3)
O13 O11 O12 O21 . . 113.94(3)
O24 O11 O12 O21 1_455 . 178.66(2)
N7B O11 O12 O21 1_445 . -2.18(4)
O22 O11 O12 O21 1_455 . 112.55(5)
P1 O11 O12 O23 . . 13.04(3)
O14 O11 O12 O23 . . -25.45(3)
O13 O11 O12 O23 . . 45.33(4)
O24 O11 O12 O23 1_455 . 110.05(4)
N7B O11 O12 O23 1_445 . -70.79(5)
O22 O11 O12 O23 1_455 . 43.94(7)
O11 O14 O12 P1 . . 37.15(2)
O13 O14 O12 P1 . . -33.35(3)
O22 O14 O12 P1 2_666 . -5.35(3)
O21 O14 O12 P1 . . -175.39(2)
O14 O14 O12 P1 2_666 . -141.65(4)
P1 O14 O12 O11 . . -37.15(2)
O13 O14 O12 O11 . . -70.50(4)
O22 O14 O12 O11 2_666 . -42.50(4)
O21 O14 O12 O11 . . 147.45(2)
O14 O14 O12 O11 2_666 . -178.80(3)
P1 O14 O12 O13 . . 33.35(3)
O11 O14 O12 O13 . . 70.50(4)
O22 O14 O12 O13 2_666 . 28.00(4)
O21 O14 O12 O13 . . -142.05(3)
O14 O14 O12 O13 2_666 . -108.30(4)
P1 O14 O12 O21 . . 175.39(2)
O11 O14 O12 O21 . . -147.45(2)
O13 O14 O12 O21 . . 142.05(3)
O22 O14 O12 O21 2_666 . 170.05(3)
O14 O14 O12 O21 2_666 . 33.75(3)
P1 O14 O12 O23 . . 125.68(3)
O11 O14 O12 O23 . . 162.83(2)
O13 O14 O12 O23 . . 92.33(3)
O22 O14 O12 O23 2_666 . 120.33(4)
O21 O14 O12 O23 . . -49.72(2)
O14 O14 O12 O23 2_666 . -15.97(3)
O11 O13 O12 P1 . . -34.37(3)
O14 O13 O12 P1 . . 36.78(3)
N3A O13 O12 P1 . . -175.28(3)
P1 O13 O12 O11 . . 34.37(3)
O14 O13 O12 O11 . . 71.15(3)
N3A O13 O12 O11 . . -140.92(3)
P1 O13 O12 O14 . . -36.78(3)
O11 O13 O12 O14 . . -71.15(3)
N3A O13 O12 O14 . . 147.94(3)
P1 O13 O12 O21 . . -85.00(4)
O11 O13 O12 O21 . . -119.37(4)
O14 O13 O12 O21 . . -48.22(3)
N3A O13 O12 O21 . . 99.72(4)
P1 O13 O12 O23 . . -116.84(4)
O11 O13 O12 O23 . . -151.21(2)
O14 O13 O12 O23 . . -80.06(3)
N3A O13 O12 O23 . . 67.88(3)
O22 P2 O21 O23 . . 122.21(4)
O24 P2 O21 O23 . . -112.83(4)
O22 P2 O21 O24 . . -124.96(4)
O23 P2 O21 O24 . . 112.83(4)
O24 P2 O21 O22 . . 124.96(4)
O23 P2 O21 O22 . . -122.21(4)
O22 P2 O21 O12 . . 122.58(4)
O24 P2 O21 O12 . . -112.46(4)
O23 P2 O21 O12 . . 0.37(3)
O22 P2 O21 O14 . . 70.86(4)
O24 P2 O21 O14 . . -164.18(2)
O23 P2 O21 O14 . . -51.35(3)
P1 O12 O21 P2 . . -82.91(4)
O11 O12 O21 P2 . . -123.47(4)
O14 O12 O21 P2 . . -86.02(4)
O13 O12 O21 P2 . . -44.62(5)
O23 O12 O21 P2 . . -0.23(2)
P1 O12 O21 O23 . . -82.68(4)
O11 O12 O21 O23 . . -123.24(3)
O14 O12 O21 O23 . . -85.80(3)
O13 O12 O21 O23 . . -44.39(4)
P1 O12 O21 O24 . . -124.30(4)
O11 O12 O21 O24 . . -164.86(3)
O14 O12 O21 O24 . . -127.41(4)
O13 O12 O21 O24 . . -86.01(5)
O23 O12 O21 O24 . . -41.62(3)
P1 O12 O21 O22 . . -45.17(4)
O11 O12 O21 O22 . . -85.73(5)
O14 O12 O21 O22 . . -48.29(3)
O13 O12 O21 O22 . . -6.88(4)
O23 O12 O21 O22 . . 37.51(3)
P1 O12 O21 O14 . . 3.118(17)
O11 O12 O21 O14 . . -37.45(3)
O13 O12 O21 O14 . . 41.40(3)
O23 O12 O21 O14 . . 85.80(3)
P1 O14 O21 P2 . . 111.37(3)
O12 O14 O21 P2 . . 114.15(3)
O11 O14 O21 P2 . . 142.71(3)
O13 O14 O21 P2 . . 80.89(4)
O22 O14 O21 P2 2_666 . -48.54(7)
O14 O14 O21 P2 2_666 . -35.55(3)
P1 O14 O21 O23 . . 82.58(3)
O12 O14 O21 O23 . . 85.36(3)
O11 O14 O21 O23 . . 113.92(4)
O13 O14 O21 O23 . . 52.10(3)
O22 O14 O21 O23 2_666 . -77.33(7)
O14 O14 O21 O23 2_666 . -64.34(4)
P1 O14 O21 O24 . . 97.39(4)
O12 O14 O21 O24 . . 100.16(4)
O11 O14 O21 O24 . . 128.72(4)
O13 O14 O21 O24 . . 66.90(4)
O22 O14 O21 O24 2_666 . -62.53(8)
O14 O14 O21 O24 2_666 . -49.54(4)
P1 O14 O21 O22 . . 142.74(3)
O12 O14 O21 O22 . . 145.51(3)
O11 O14 O21 O22 . . 174.071(19)
O13 O14 O21 O22 . . 112.25(4)
O22 O14 O21 O22 2_666 . -17.18(7)
O14 O14 O21 O22 2_666 . -4.186(18)
P1 O14 O21 O12 . . -2.774(15)
O11 O14 O21 O12 . . 28.56(2)
O13 O14 O21 O12 . . -33.26(3)
O22 O14 O21 O12 2_666 . -162.69(6)
O14 O14 O21 O12 2_666 . -149.70(3)
O24 P2 O22 O21 . . -123.57(4)
O23 P2 O22 O21 . . 119.20(4)
O21 P2 O22 O24 . . 123.57(4)
O23 P2 O22 O24 . . -117.22(4)
O21 P2 O22 O23 . . -119.20(4)
O24 P2 O22 O23 . . 117.22(4)
O21 P2 O22 O14 . 2_666 -73.73(4)
O24 P2 O22 O14 . 2_666 162.69(2)
O23 P2 O22 O14 . 2_666 45.47(4)
O21 P2 O22 O11 . 1_655 112.17(3)
O24 P2 O22 O11 . 1_655 -11.41(2)
O23 P2 O22 O11 . 1_655 -128.63(3)
O23 O21 O22 P2 . . -36.03(3)
O24 O21 O22 P2 . . 33.41(3)
O12 O21 O22 P2 . . -79.36(4)
O14 O21 O22 P2 . . -113.98(4)
P2 O21 O22 O24 . . -33.41(3)
O23 O21 O22 O24 . . -69.44(3)
O12 O21 O22 O24 . . -112.76(3)
O14 O21 O22 O24 . . -147.38(2)
P2 O21 O22 O23 . . 36.03(3)
O24 O21 O22 O23 . . 69.44(3)
O12 O21 O22 O23 . . -43.32(3)
O14 O21 O22 O23 . . -77.94(3)
P2 O21 O22 O14 . 2_666 119.63(4)
O23 O21 O22 O14 . 2_666 83.59(4)
O24 O21 O22 O14 . 2_666 153.03(3)
O12 O21 O22 O14 . 2_666 40.27(4)
O14 O21 O22 O14 . 2_666 5.65(2)
P2 O21 O22 O11 . 1_655 -67.50(4)
O23 O21 O22 O11 . 1_655 -103.53(3)
O24 O21 O22 O11 . 1_655 -34.09(2)
O12 O21 O22 O11 . 1_655 -146.86(3)
O14 O21 O22 O11 . 1_655 178.522(15)
O22 P2 O24 O23 . . -121.02(4)
O21 P2 O24 O23 . . 113.60(4)
O22 P2 O24 O21 . . 125.37(4)
O23 P2 O24 O21 . . -113.60(4)
O21 P2 O24 O22 . . -125.37(4)
O23 P2 O24 O22 . . 121.02(4)
O22 P2 O24 O11 . 1_655 16.55(3)
O21 P2 O24 O11 . 1_655 -108.83(3)
O23 P2 O24 O11 . 1_655 137.57(3)
O23 O21 O24 P2 . . 40.55(3)
O22 O21 O24 P2 . . -31.24(2)
O12 O21 O24 P2 . . 89.94(4)
O14 O21 O24 P2 . . 23.55(3)
P2 O21 O24 O23 . . -40.55(3)
O22 O21 O24 O23 . . -71.78(3)
O12 O21 O24 O23 . . 49.40(3)
O14 O21 O24 O23 . . -16.99(3)
P2 O21 O24 O22 . . 31.24(2)
O23 O21 O24 O22 . . 71.78(3)
O12 O21 O24 O22 . . 121.18(4)
O14 O21 O24 O22 . . 54.79(4)
P2 O21 O24 O11 . 1_655 89.98(4)
O23 O21 O24 O11 . 1_655 130.52(3)
O22 O21 O24 O11 . 1_655 58.74(4)
O12 O21 O24 O11 . 1_655 179.92(2)
O14 O21 O24 O11 . 1_655 113.53(4)
O21 O22 O24 P2 . . 32.67(2)
O23 O22 O24 P2 . . -36.83(3)
O14 O22 O24 P2 2_666 . -32.68(4)
O11 O22 O24 P2 1_655 . 164.89(3)
P2 O22 O24 O23 . . 36.83(3)
O21 O22 O24 O23 . . 69.50(3)
O14 O22 O24 O23 2_666 . 4.16(4)
O11 O22 O24 O23 1_655 . -158.28(2)
P2 O22 O24 O21 . . -32.67(2)
O23 O22 O24 O21 . . -69.50(3)
O14 O22 O24 O21 2_666 . -65.35(5)
O11 O22 O24 O21 1_655 . 132.22(3)
P2 O22 O24 O11 . 1_655 -164.89(3)
O21 O22 O24 O11 . 1_655 -132.22(3)
O23 O22 O24 O11 . 1_655 158.28(2)
O14 O22 O24 O11 2_666 1_655 162.43(4)
O22 P2 O23 O21 . . -122.92(4)
O24 P2 O23 O21 . . 115.79(4)
O22 P2 O23 O24 . . 121.29(4)
O21 P2 O23 O24 . . -115.79(4)
O21 P2 O23 O22 . . 122.92(4)
O24 P2 O23 O22 . . -121.29(4)
O22 P2 O23 N3B . . 109.76(4)
O21 P2 O23 N3B . . -127.32(4)
O24 P2 O23 N3B . . -11.53(4)
O22 P2 O23 O12 . . -123.18(4)
O21 P2 O23 O12 . . -0.26(2)
O24 P2 O23 O12 . . 115.53(3)
O24 O21 O23 P2 . . -38.65(2)
O22 O21 O23 P2 . . 32.16(3)
O12 O21 O23 P2 . . -179.67(3)
O14 O21 O23 P2 . . 130.09(3)
P2 O21 O23 O24 . . 38.65(2)
O22 O21 O23 O24 . . 70.81(3)
O12 O21 O23 O24 . . -141.02(2)
O14 O21 O23 O24 . . 168.74(2)
P2 O21 O23 O22 . . -32.16(3)
O24 O21 O23 O22 . . -70.81(3)
O12 O21 O23 O22 . . 148.17(3)
O14 O21 O23 O22 . . 97.93(3)
P2 O21 O23 N3B . . 81.24(5)
O24 O21 O23 N3B . . 42.59(4)
O22 O21 O23 N3B . . 113.40(4)
O12 O21 O23 N3B . . -98.43(4)
O14 O21 O23 N3B . . -148.67(4)
P2 O21 O23 O12 . . 179.67(3)
O24 O21 O23 O12 . . 141.02(2)
O22 O21 O23 O12 . . -148.17(3)
O14 O21 O23 O12 . . -50.24(2)
O21 O24 O23 P2 . . 37.55(3)
O22 O24 O23 P2 . . -32.68(3)
O11 O24 O23 P2 1_655 . -65.83(5)
P2 O24 O23 O21 . . -37.55(3)
O22 O24 O23 O21 . . -70.23(3)
O11 O24 O23 O21 1_655 . -103.38(4)
P2 O24 O23 O22 . . 32.68(3)
O21 O24 O23 O22 . . 70.23(3)
O11 O24 O23 O22 1_655 . -33.15(3)
P2 O24 O23 N3B . . 170.17(3)
O21 O24 O23 N3B . . -152.28(3)
O22 O24 O23 N3B . . 137.49(3)
O11 O24 O23 N3B 1_655 . 104.34(5)
P2 O24 O23 O12 . . -67.51(4)
O21 O24 O23 O12 . . -29.96(2)
O22 O24 O23 O12 . . -100.19(3)
O11 O24 O23 O12 1_655 . -133.33(3)
O21 O22 O23 P2 . . -34.91(3)
O24 O22 O23 P2 . . 36.50(3)
O14 O22 O23 P2 2_666 . -141.50(3)
O11 O22 O23 P2 1_655 . 53.24(3)
P2 O22 O23 O21 . . 34.91(3)
O24 O22 O23 O21 . . 71.41(3)
O14 O22 O23 O21 2_666 . -106.59(3)
O11 O22 O23 O21 1_655 . 88.15(3)
P2 O22 O23 O24 . . -36.50(3)
O21 O22 O23 O24 . . -71.41(3)
O14 O22 O23 O24 2_666 . -178.001(19)
O11 O22 O23 O24 1_655 . 16.739(18)
P2 O22 O23 N3B . . -93.54(5)
O21 O22 O23 N3B . . -128.45(4)
O24 O22 O23 N3B . . -57.04(4)
O14 O22 O23 N3B 2_666 . 124.96(4)
O11 O22 O23 N3B 1_655 . -40.30(4)
P2 O22 O23 O12 . . 59.91(4)
O21 O22 O23 O12 . . 25.01(2)
O24 O22 O23 O12 . . 96.41(3)
O14 O22 O23 O12 2_666 . -81.59(3)
O11 O22 O23 O12 1_655 . 113.15(3)
P1 O12 O23 P2 . . 115.10(4)
O11 O12 O23 P2 . . 107.30(4)
O14 O12 O23 P2 . . 84.89(3)
O13 O12 O23 P2 . . 145.59(3)
O21 O12 O23 P2 . . 0.196(19)
P1 O12 O23 O21 . . 114.90(4)
O11 O12 O23 O21 . . 107.11(4)
O14 O12 O23 O21 . . 84.69(3)
O13 O12 O23 O21 . . 145.40(3)
P1 O12 O23 O24 . . 149.26(3)
O11 O12 O23 O24 . . 141.47(3)
O14 O12 O23 O24 . . 119.05(3)
O13 O12 O23 O24 . . 179.76(2)
O21 O12 O23 O24 . . 34.36(3)
P1 O12 O23 O22 . . 86.58(4)
O11 O12 O23 O22 . . 78.79(5)
O14 O12 O23 O22 . . 56.37(3)
O13 O12 O23 O22 . . 117.08(3)
O21 O12 O23 O22 . . -28.32(2)
P1 O12 O23 N3B . . -118.61(4)
O11 O12 O23 N3B . . -126.41(4)
O14 O12 O23 N3B . . -148.82(3)
O13 O12 O23 N3B . . -88.11(3)
O21 O12 O23 N3B . . 126.49(4)
P1 O13 N3A C2A . . -5.95(6)
O11 O13 N3A C2A . . -48.82(6)
O12 O13 N3A C2A . . -2.65(5)
O14 O13 N3A C2A . . 38.59(6)
P1 O13 N3A C4A . . 166.58(4)
O11 O13 N3A C4A . . 123.71(5)
O12 O13 N3A C4A . . 169.88(4)
O14 O13 N3A C4A . . -148.88(4)
P2 O23 N3B C2B . . 23.69(6)
O21 O23 N3B C2B . . -19.79(7)
O24 O23 N3B C2B . . 16.69(5)
O22 O23 N3B C2B . . 63.96(6)
O12 O23 N3B C2B . . -85.20(6)
P2 O23 N3B C4B . . -177.98(5)
O21 O23 N3B C4B . . 138.54(5)
O24 O23 N3B C4B . . 175.03(5)
O22 O23 N3B C4B . . -137.70(5)
O12 O23 N3B C4B . . 73.13(6)
C2B N1B C6B N6B . . -178.05(5)
C2B N1B C6B C5B . . 1.72(8)
C2B N3B C4B C5B . . 0.34(8)
O23 N3B C4B C5B . . -159.26(5)
C2B N3B C4B N9B . . 179.48(6)
O23 N3B C4B N9B . . 19.88(8)
C8B N9B C4B N3B . . -179.53(6)
C8B N9B C4B C5B . . -0.27(6)
C5B N7B C8B N9B . . -0.41(6)
O11 N7B C8B N9B 1_665 . -179.14(5)
C4B N9B C8B N7B . . 0.43(6)
C8A N7A C5A C4A . . 0.67(6)
C8A N7A C5A C6A . . 178.24(6)
C6A N1A C2A N3A . . -0.44(9)
C4A N3A C2A N1A . . -0.69(9)
O13 N3A C2A N1A . . 172.18(5)
N1B C6B N6B C10B . . 6.28(8)
C5B C6B N6B C10B . . -173.48(5)
C2A N3A C4A N9A . . 179.83(5)
O13 N3A C4A N9A . . 6.86(8)
C2A N3A C4A C5A . . 0.20(8)
O13 N3A C4A C5A . . -172.77(4)
C8A N9A C4A N3A . . -179.73(6)
C8A N9A C4A C5A . . -0.07(6)
N7A C5A C4A N3A . . 179.31(5)
C6A C5A C4A N3A . . 1.32(8)
N7A C5A C4A N9A . . -0.38(6)
C6A C5A C4A N9A . . -178.37(5)
C2A N1A C6A N6A . . -178.69(5)
C2A N1A C6A C5A . . 1.93(8)
N7A C5A C6A N6A . . 0.97(10)
C4A C5A C6A N6A . . 178.25(5)
N7A C5A C6A N1A . . -179.66(6)
C4A C5A C6A N1A . . -2.37(8)
N1A C6A N6A C10A . . 10.23(8)
C5A C6A N6A C10A . . -170.42(5)
N3B C4B C5B N7B . . 179.32(5)
N9B C4B C5B N7B . . 0.03(6)
N3B C4B C5B C6B . . 1.89(9)
N9B C4B C5B C6B . . -177.40(5)
C8B N7B C5B C4B . . 0.23(6)
O11 N7B C5B C4B 1_665 . 179.45(4)
C8B N7B C5B C6B . . 177.08(6)
O11 N7B C5B C6B 1_665 . -3.70(8)
N6B C6B C5B C4B . . 176.89(5)
N1B C6B C5B C4B . . -2.88(8)
N6B C6B C5B N7B . . 0.33(10)
N1B C6B C5B N7B . . -179.44(6)
C6B N1B C2B N3B . . 0.66(9)
C4B N3B C2B N1B . . -1.71(9)
O23 N3B C2B N1B . . 159.39(5)
C4A N9A C8A N7A . . 0.53(6)
C5A N7A C8A N9A . . -0.78(7)
C6A N6A C10A C11A . . 91.56(8)
C6A N6A C10A O15A . . 64.71(7)
C6B N6B C10B C11B . . 93.52(8)
C6B N6B C10B O15B . . 66.03(7)
N6A C10A C11A C12A . . 98.84(10)
O15A C10A C11A C12A . . 170.55(14)
N6A C10A C11A O15A . . -71.71(9)
C13B C12B C11B O15B . . -5.80(10)
C13B C12B C11B C10B . . -177.47(8)
O15B C12B C11B C10B . . -171.67(12)
N6B C10B C11B C12B . . 94.89(9)
O15B C10B C11B C12B . . 170.85(14)
N6B C10B C11B O15B . . -75.97(9)
O15A C11A C12A C13A . . -4.90(10)
C10A C11A C12A C13A . . -176.24(8)
C10A C11A C12A O15A . . -171.34(13)
C12A C11A O15A C14A . . 4.42(10)
C10A C11A O15A C14A . . 176.38(7)
C12A C11A O15A C13A . . 3.28(7)
C10A C11A O15A C13A . . 175.24(8)
C10A C11A O15A C12A . . 171.96(12)
C12A C11A O15A C10A . . -171.96(12)
C13A C12A O15A C11A . . 174.99(11)
C11A C12A O15A C14A . . -175.55(10)
C13A C12A O15A C14A . . -0.56(7)
C11A C12A O15A C13A . . -174.99(11)
C11A C12A O15A C10A . . 4.56(7)
C13A C12A O15A C10A . . 179.55(7)
N6A C10A O15A C11A . . 115.74(9)
N6A C10A O15A C14A . . 110.62(9)
C11A C10A O15A C14A . . -5.11(10)
N6A C10A O15A C13A . . 111.06(6)
C11A C10A O15A C13A . . -4.67(7)
N6A C10A O15A C12A . . 110.77(6)
C11A C10A O15A C12A . . -4.96(7)
C12B C11B O15B C14B . . 5.39(10)
C10B C11B O15B C14B . . 177.62(7)
C10B C11B O15B C12B . . 172.23(12)
C12B C11B O15B C13B . . 3.81(7)
C10B C11B O15B C13B . . 176.04(8)
C12B C11B O15B C10B . . -172.23(12)
C13B C12B O15B C11B . . 174.13(10)
C11B C12B O15B C14B . . -174.56(10)
C13B C12B O15B C14B . . -0.44(7)
C11B C12B O15B C13B . . -174.13(10)
C11B C12B O15B C10B . . 4.39(7)
C13B C12B O15B C10B . . 178.52(7)
N6B C10B O15B C11B . . 112.38(9)
N6B C10B O15B C14B . . 109.02(10)
C11B C10B O15B C14B . . -3.36(10)
N6B C10B O15B C12B . . 107.56(6)
C11B C10B O15B C12B . . -4.81(7)
N6B C10B O15B C13B . . 108.51(6)
C11B C10B O15B C13B . . -3.87(7)
C11B O15B C14B C13B . . -2.70(11)
C12B O15B C14B C13B . . 0.48(8)
C10B O15B C14B C13B . . -0.90(14)
O15B C14B C13B C12B . . -0.73(12)
C11B C12B C13B C14B . . 3.98(11)
O15B C12B C13B C14B . . 0.47(7)
C11B C12B C13B O15B . . 3.51(6)
C11B O15B C13B C14B . . 177.28(11)
C12B O15B C13B C14B . . -179.25(12)
C10B O15B C13B C14B . . 179.37(10)
C11B O15B C13B C12B . . -3.46(6)
C14B O15B C13B C12B . . 179.25(12)
C10B O15B C13B C12B . . -1.38(6)
C11A O15A C14A C13A . . -1.96(11)
C12A O15A C14A C13A . . 0.63(8)
C10A O15A C14A C13A . . 0.78(14)
O15A C14A C13A C12A . . -0.95(12)
C11A C12A C13A C14A . . 3.58(11)
O15A C12A C13A C14A . . 0.60(7)
C11A C12A C13A O15A . . 2.98(6)
C11A O15A C13A C14A . . 178.02(11)
C12A O15A C13A C14A . . -179.04(12)
C10A O15A C13A C14A . . -179.46(9)
C11A O15A C13A C12A . . -2.94(6)
C14A O15A C13A C12A . . 179.04(12)
C10A O15A C13A C12A . . -0.42(6)
